data_4318339
loop_
_publ_author_name
'Chen-Yu Yeh'
'Yi-Li Chiang'
'Gene-Hsiang Lee'
'Shie-Ming Peng'

_publ_contact_author
;
Shie-Ming Peng
Department of Chemistry, National Taiwan University, Taipei, Taiwan
;
_publ_contact_author_email smpeng@mail.ch.ntu.edu.tw
_publ_section_title
;
 Unsymmetrical Linear Pentanuclear Nickel String Complexes:
 [Ni5(tpda)4(H2O)(BF4)](BF4)2 and [Ni5(tpda)4(SO3CF3)2](SO3CF3)
;
_journal_name_full 'Inorganic Chemistry'
_journal_page_first 4096
_journal_page_last 4098
_journal_paper_doi 10.1021/ic025582v
_journal_volume 41
_journal_year 2002
_chemical_formula_sum 'C64 H54 B3 Cl8 F12 N20 Ni5 O'
_chemical_formula_weight 1956.85
_chemical_name_systematic
; 
 ? 
;
_space_group_IT_number 14
_symmetry_cell_setting monoclinic
_symmetry_space_group_name_Hall '-P 2yn'
_symmetry_space_group_name_H-M 'P 1 21/n 1'
_atom_sites_solution_hydrogens geom
_atom_sites_solution_primary direct
_atom_sites_solution_secondary difmap
_audit_creation_method SHELXL-97
_cell_angle_alpha 90.00
_cell_angle_beta 92.2425(4)
_cell_angle_gamma 90.00
_cell_formula_units_Z 4
_cell_length_a 15.3022(1)
_cell_length_b 31.0705(3)
_cell_length_c 15.8109(2)
_cell_measurement_reflns_used all
_cell_measurement_temperature 150(1)
_cell_measurement_theta_max 27.50
_cell_measurement_theta_min 1.45
_cell_volume 7511.49(13)
_computing_cell_refinement DENZO-SMN
_computing_data_collection 'NONIUS COLLECT'
_computing_data_reduction DENZO-SMN
_computing_molecular_graphics SHELXTL
_computing_publication_material SHELXTL
_computing_structure_refinement 'SHELXL-97 (Sheldrick, 1997)'
_computing_structure_solution 'SHELXS-97 (Sheldrick, 1990)'
_diffrn_ambient_temperature 150(1)
_diffrn_measured_fraction_theta_full 0.998
_diffrn_measured_fraction_theta_max 0.998
_diffrn_measurement_device_type 'NONIUS KappaCCD'
_diffrn_measurement_method 'phi and Omega scans'
_diffrn_radiation_monochromator graphite
_diffrn_radiation_source 'fine-focus sealed tube'
_diffrn_radiation_type MoK\a
_diffrn_radiation_wavelength 0.71073
_diffrn_reflns_av_R_equivalents 0.0732
_diffrn_reflns_av_sigmaI/netI 0.0713
_diffrn_reflns_limit_h_max 19
_diffrn_reflns_limit_h_min -19
_diffrn_reflns_limit_k_max 40
_diffrn_reflns_limit_k_min -40
_diffrn_reflns_limit_l_max 20
_diffrn_reflns_limit_l_min -20
_diffrn_reflns_number 52924
_diffrn_reflns_theta_full 27.50
_diffrn_reflns_theta_max 27.50
_diffrn_reflns_theta_min 1.45
_diffrn_standards_decay_% 0
_exptl_absorpt_coefficient_mu 1.603
_exptl_absorpt_correction_T_max 0.881
_exptl_absorpt_correction_T_min 0.722
_exptl_absorpt_correction_type multi-scan
_exptl_crystal_colour black
_exptl_crystal_density_diffrn 1.730
_exptl_crystal_density_meas ?
_exptl_crystal_density_method 'not measured'
_exptl_crystal_description plate
_exptl_crystal_F_000 3940
_exptl_crystal_size_max 0.28
_exptl_crystal_size_mid 0.22
_exptl_crystal_size_min 0.10
_refine_diff_density_max 1.414
_refine_diff_density_min -1.440
_refine_diff_density_rms 0.373
_refine_ls_extinction_coef 0.0076(4)
_refine_ls_extinction_expression Fc^*^=kFc[1+0.001xFc^2^\l^3^/sin(2\q)]^-1/4^
_refine_ls_extinction_method SHELXL
_refine_ls_goodness_of_fit_ref 1.050
_refine_ls_hydrogen_treatment mixed
_refine_ls_matrix_type full
_refine_ls_number_parameters 1029
_refine_ls_number_reflns 17219
_refine_ls_number_restraints 18
_refine_ls_restrained_S_all 1.075
_refine_ls_R_factor_all 0.1369
_refine_ls_R_factor_gt 0.0819
_refine_ls_shift/su_max 0.017
_refine_ls_shift/su_mean 0.001
_refine_ls_structure_factor_coef Fsqd
_refine_ls_weighting_details 'calc w=1/[\s^2^(Fo^2^)+(0.1417P)^2^+25.2340P] where P=(Fo^2^+2Fc^2^)/3'
_refine_ls_weighting_scheme calc
_refine_ls_wR_factor_gt 0.2188
_refine_ls_wR_factor_ref 0.2640
_reflns_number_gt 10575
_reflns_number_total 17219
_reflns_threshold_expression >2sigma(I)
_cod_data_source_file ic025582v_s1_1.cif
_cod_data_source_block '[Ni5(tpda)4(H2O)(BF4)](BF4)2(compound1)'
_cod_depositor_comments
;
The following automatic conversions were performed:

'_symmetry_cell_setting' value 'Monoclinic' changed to 'monoclinic'
according to the built-in table from CIF Core dictionary named
'cif_core.dic' version 2.4.1 from 2010-06-29.

Automatic conversion script
Id: cif_fix_values 1646 2011-03-28 12:23:43Z adriana 

The following automatic conversions were performed:

'_exptl_crystal_density_meas' value 'not_measured' was changed to '?'
- the value is perceived as not measured.

Automatic conversion script
Id: cif_fix_values 3008 2015-01-20 13:52:24Z robertas 
;
_cod_database_code 4318339

loop_
_symmetry_equiv_pos_as_xyz
'x, y, z'
'-x+1/2, y+1/2, -z+1/2'
'-x, -y, -z'
'x-1/2, -y-1/2, z-1/2'

loop_
_atom_site_label
_atom_site_type_symbol
_atom_site_fract_x
_atom_site_fract_y
_atom_site_fract_z
_atom_site_U_iso_or_equiv
_atom_site_adp_type
_atom_site_occupancy
_atom_site_symmetry_multiplicity
_atom_site_calc_flag
_atom_site_refinement_flags
_atom_site_disorder_assembly
_atom_site_disorder_group
Ni1 Ni 0.53364(5) 0.85884(3) 0.07461(5) 0.0314(2) Uani 1 1 d . . .
Ni2 Ni 0.51894(5) 0.78601(3) 0.10815(5) 0.0256(2) Uani 1 1 d . . .
Ni3 Ni 0.50149(5) 0.71607(2) 0.14312(5) 0.0234(2) Uani 1 1 d . . .
Ni4 Ni 0.48334(5) 0.64688(2) 0.17942(5) 0.0248(2) Uani 1 1 d . . .
Ni5 Ni 0.46731(5) 0.57610(3) 0.21841(5) 0.0292(2) Uani 1 1 d . . .
O1 O 0.5472(4) 0.9283(2) 0.0365(4) 0.0608(16) Uani 1 1 d . . .
H1 H 0.5401 0.9500 0.0844 0.091 Uiso 1 1 d . . .
H1' H 0.5431 0.9412 -0.0196 0.091 Uiso 1 1 d . . .
N1 N 0.5621(3) 0.86723(18) 0.1996(4) 0.0326(12) Uani 1 1 d . . .
N2 N 0.4991(3) 0.80083(17) 0.2224(3) 0.0277(11) Uani 1 1 d . . .
N3 N 0.4387(3) 0.73316(17) 0.2403(3) 0.0275(11) Uani 1 1 d . . .
N4 N 0.3892(3) 0.66332(17) 0.2466(3) 0.0275(11) Uani 1 1 d . . .
N5 N 0.3498(3) 0.59087(18) 0.2474(3) 0.0330(12) Uani 1 1 d . . .
N6 N 0.5009(4) 0.83763(18) -0.0429(4) 0.0341(12) Uani 1 1 d . . .
N7 N 0.5405(3) 0.76846(16) -0.0042(3) 0.0273(11) Uani 1 1 d . . .
N8 N 0.5634(3) 0.69924(16) 0.0463(3) 0.0256(11) Uani 1 1 d . . .
N9 N 0.5763(3) 0.63224(16) 0.1093(3) 0.0284(11) Uani 1 1 d . . .
N10 N 0.5866(4) 0.56862(17) 0.1871(3) 0.0312(12) Uani 1 1 d . . .
N11 N 0.4059(4) 0.86245(18) 0.1011(3) 0.0350(13) Uani 1 1 d . . .
N12 N 0.3971(3) 0.78844(17) 0.0834(3) 0.0284(11) Uani 1 1 d . . .
N13 N 0.3929(3) 0.71390(16) 0.0790(3) 0.0268(11) Uani 1 1 d . . .
N14 N 0.4040(3) 0.63959(17) 0.0867(3) 0.0288(11) Uani 1 1 d . . .
N15 N 0.4234(3) 0.56616(17) 0.1036(3) 0.0299(12) Uani 1 1 d . . .
N16 N 0.6611(3) 0.84320(17) 0.0608(3) 0.0306(12) Uani 1 1 d . . .
N17 N 0.6400(3) 0.78097(16) 0.1359(3) 0.0277(11) Uani 1 1 d . . .
N18 N 0.6083(3) 0.71850(17) 0.2096(3) 0.0268(11) Uani 1 1 d . . .
N19 N 0.5625(3) 0.65562(17) 0.2730(3) 0.0279(11) Uani 1 1 d . . .
N20 N 0.5082(3) 0.59292(17) 0.3303(3) 0.0302(12) Uani 1 1 d . . .
C1 C 0.6032(5) 0.9032(2) 0.2285(5) 0.0415(17) Uani 1 1 d . . .
H1A H 0.6207 0.9240 0.1885 0.050 Uiso 1 1 calc R . .
C2 C 0.6208(5) 0.9111(3) 0.3128(5) 0.0473(19) Uani 1 1 d . . .
H2A H 0.6460 0.9376 0.3311 0.057 Uiso 1 1 calc R . .
C3 C 0.6010(5) 0.8797(2) 0.3702(5) 0.0432(18) Uani 1 1 d . . .
H3A H 0.6147 0.8837 0.4287 0.052 Uiso 1 1 calc R . .
C4 C 0.5612(4) 0.8424(2) 0.3422(4) 0.0362(15) Uani 1 1 d . . .
H4A H 0.5483 0.8204 0.3815 0.043 Uiso 1 1 calc R . .
C5 C 0.5395(4) 0.8367(2) 0.2563(4) 0.0287(13) Uani 1 1 d . . .
C6 C 0.4452(4) 0.7749(2) 0.2669(4) 0.0282(13) Uani 1 1 d . . .
C7 C 0.3954(4) 0.7886(2) 0.3344(4) 0.0325(14) Uani 1 1 d . . .
H7A H 0.3966 0.8178 0.3519 0.039 Uiso 1 1 calc R . .
C8 C 0.3448(4) 0.7590(2) 0.3747(4) 0.0366(15) Uani 1 1 d . . .
H8A H 0.3122 0.7680 0.4215 0.044 Uiso 1 1 calc R . .
C9 C 0.3400(4) 0.7168(2) 0.3491(4) 0.0366(16) Uani 1 1 d . . .
H9A H 0.3058 0.6966 0.3786 0.044 Uiso 1 1 calc R . .
C10 C 0.3863(4) 0.7039(2) 0.2788(4) 0.0279(13) Uani 1 1 d . . .
C11 C 0.3234(4) 0.6328(2) 0.2556(4) 0.0321(14) Uani 1 1 d . . .
C12 C 0.2362(4) 0.6424(3) 0.2675(5) 0.0413(17) Uani 1 1 d . . .
H12A H 0.2174 0.6715 0.2703 0.050 Uiso 1 1 calc R . .
C13 C 0.1774(5) 0.6094(3) 0.2751(6) 0.053(2) Uani 1 1 d . . .
H13A H 0.1178 0.6157 0.2846 0.063 Uiso 1 1 calc R . .
C14 C 0.2041(5) 0.5674(3) 0.2692(6) 0.060(2) Uani 1 1 d . . .
H14A H 0.1640 0.5445 0.2761 0.072 Uiso 1 1 calc R . .
C15 C 0.2903(5) 0.5592(3) 0.2530(5) 0.0487(19) Uani 1 1 d . . .
H15A H 0.3084 0.5303 0.2455 0.058 Uiso 1 1 calc R . .
C16 C 0.4622(5) 0.8656(2) -0.0991(5) 0.0396(16) Uani 1 1 d . . .
H16A H 0.4490 0.8937 -0.0800 0.048 Uiso 1 1 calc R . .
C17 C 0.4416(5) 0.8555(2) -0.1799(5) 0.0431(17) Uani 1 1 d . . .
H17A H 0.4146 0.8760 -0.2171 0.052 Uiso 1 1 calc R . .
C18 C 0.4605(5) 0.8147(2) -0.2074(4) 0.0394(16) Uani 1 1 d . . .
H18A H 0.4486 0.8072 -0.2650 0.047 Uiso 1 1 calc R . .
C19 C 0.4961(4) 0.7850(2) -0.1529(4) 0.0353(15) Uani 1 1 d . . .
H19A H 0.5081 0.7567 -0.1720 0.042 Uiso 1 1 calc R . .
C20 C 0.5150(4) 0.7967(2) -0.0677(4) 0.0294(13) Uani 1 1 d . . .
C21 C 0.5754(4) 0.7283(2) -0.0170(4) 0.0270(13) Uani 1 1 d . . .
C22 C 0.6247(4) 0.7164(2) -0.0860(4) 0.0339(15) Uani 1 1 d . . .
H22A H 0.6394 0.7369 -0.1276 0.041 Uiso 1 1 calc R . .
C23 C 0.6514(4) 0.6743(2) -0.0925(4) 0.0366(15) Uani 1 1 d . . .
H23A H 0.6817 0.6656 -0.1410 0.044 Uiso 1 1 calc R . .
C24 C 0.6355(4) 0.6447(2) -0.0308(4) 0.0337(15) Uani 1 1 d . . .
H24A H 0.6530 0.6156 -0.0372 0.040 Uiso 1 1 calc R . .
C25 C 0.5935(4) 0.6577(2) 0.0410(4) 0.0269(13) Uani 1 1 d . . .
C26 C 0.6270(4) 0.5980(2) 0.1363(4) 0.0274(13) Uani 1 1 d . . .
C27 C 0.7151(5) 0.5924(2) 0.1196(5) 0.0388(16) Uani 1 1 d . . .
H27A H 0.7427 0.6118 0.0826 0.047 Uiso 1 1 calc R . .
C28 C 0.7627(5) 0.5591(2) 0.1560(5) 0.0415(17) Uani 1 1 d . . .
H28A H 0.8227 0.5555 0.1442 0.050 Uiso 1 1 calc R . .
C29 C 0.7225(5) 0.5311(2) 0.2096(5) 0.0382(16) Uani 1 1 d . . .
H29A H 0.7549 0.5084 0.2362 0.046 Uiso 1 1 calc R . .
C30 C 0.6353(4) 0.5363(2) 0.2243(4) 0.0352(15) Uani 1 1 d . . .
H30A H 0.6080 0.5168 0.2614 0.042 Uiso 1 1 calc R . .
C31 C 0.3732(6) 0.9003(2) 0.1284(5) 0.0469(19) Uani 1 1 d . . .
H31A H 0.4089 0.9252 0.1258 0.056 Uiso 1 1 calc R . .
C32 C 0.2916(6) 0.9045(3) 0.1593(5) 0.050(2) Uani 1 1 d . . .
H32A H 0.2707 0.9317 0.1771 0.060 Uiso 1 1 calc R . .
C33 C 0.2404(5) 0.8678(3) 0.1641(5) 0.0477(19) Uani 1 1 d . . .
H33A H 0.1834 0.8696 0.1855 0.057 Uiso 1 1 calc R . .
C34 C 0.2720(5) 0.8294(2) 0.1379(5) 0.0398(16) Uani 1 1 d . . .
H34A H 0.2370 0.8042 0.1415 0.048 Uiso 1 1 calc R . .
C35 C 0.3559(4) 0.8266(2) 0.1057(4) 0.0301(14) Uani 1 1 d . . .
C36 C 0.3515(4) 0.7520(2) 0.0618(4) 0.0280(13) Uani 1 1 d . . .
C37 C 0.2678(4) 0.7509(2) 0.0213(4) 0.0350(15) Uani 1 1 d . . .
H37A H 0.2396 0.7768 0.0036 0.042 Uiso 1 1 calc R . .
C38 C 0.2276(4) 0.7121(2) 0.0078(5) 0.0387(16) Uani 1 1 d . . .
H38A H 0.1698 0.7114 -0.0163 0.046 Uiso 1 1 calc R . .
C39 C 0.2685(4) 0.6740(2) 0.0281(5) 0.0385(16) Uani 1 1 d . . .
H39A H 0.2392 0.6473 0.0192 0.046 Uiso 1 1 calc R . .
C40 C 0.3544(4) 0.6752(2) 0.0623(4) 0.0298(13) Uani 1 1 d . . .
C41 C 0.3924(4) 0.5994(2) 0.0551(4) 0.0315(14) Uani 1 1 d . . .
C42 C 0.3568(5) 0.5900(2) -0.0279(4) 0.0386(16) Uani 1 1 d . . .
H42A H 0.3359 0.6128 -0.0633 0.046 Uiso 1 1 calc R . .
C43 C 0.3526(5) 0.5486(2) -0.0564(5) 0.0456(18) Uani 1 1 d . . .
H43A H 0.3287 0.5426 -0.1114 0.055 Uiso 1 1 calc R . .
C44 C 0.3834(5) 0.5152(2) -0.0048(5) 0.0451(18) Uani 1 1 d . . .
H44A H 0.3793 0.4862 -0.0233 0.054 Uiso 1 1 calc R . .
C45 C 0.4202(5) 0.5252(2) 0.0737(5) 0.0391(16) Uani 1 1 d . . .
H45A H 0.4441 0.5027 0.1080 0.047 Uiso 1 1 calc R . .
C46 C 0.7138(4) 0.8706(2) 0.0182(4) 0.0360(15) Uani 1 1 d . . .
H46A H 0.6884 0.8958 -0.0066 0.043 Uiso 1 1 calc R . .
C47 C 0.8007(5) 0.8637(3) 0.0098(5) 0.0436(18) Uani 1 1 d . . .
H47A H 0.8354 0.8840 -0.0188 0.052 Uiso 1 1 calc R . .
C48 C 0.8375(4) 0.8268(2) 0.0431(5) 0.0391(16) Uani 1 1 d . . .
H48A H 0.8979 0.8210 0.0370 0.047 Uiso 1 1 calc R . .
C49 C 0.7857(4) 0.7980(2) 0.0859(4) 0.0334(14) Uani 1 1 d . . .
H49A H 0.8102 0.7721 0.1084 0.040 Uiso 1 1 calc R . .
C50 C 0.6970(4) 0.8074(2) 0.0957(4) 0.0283(13) Uani 1 1 d . . .
C51 C 0.6648(4) 0.7520(2) 0.1981(4) 0.0285(13) Uani 1 1 d . . .
C52 C 0.7386(4) 0.7558(2) 0.2519(4) 0.0329(14) Uani 1 1 d . . .
H52A H 0.7761 0.7800 0.2478 0.040 Uiso 1 1 calc R . .
C53 C 0.7571(4) 0.7240(2) 0.3112(4) 0.0342(15) Uani 1 1 d . . .
H53A H 0.8083 0.7261 0.3469 0.041 Uiso 1 1 calc R . .
C54 C 0.7018(4) 0.6891(2) 0.3190(4) 0.0327(14) Uani 1 1 d . . .
H54A H 0.7160 0.6666 0.3577 0.039 Uiso 1 1 calc R . .
C55 C 0.6242(4) 0.6877(2) 0.2688(4) 0.0275(13) Uani 1 1 d . . .
C56 C 0.5481(4) 0.6315(2) 0.3441(4) 0.0283(13) Uani 1 1 d . . .
C57 C 0.5647(4) 0.6454(2) 0.4273(4) 0.0353(15) Uani 1 1 d . . .
H57A H 0.5877 0.6733 0.4377 0.042 Uiso 1 1 calc R . .
C58 C 0.5477(4) 0.6187(2) 0.4941(4) 0.0369(16) Uani 1 1 d . . .
H58A H 0.5616 0.6276 0.5505 0.044 Uiso 1 1 calc R . .
C59 C 0.5103(5) 0.5787(2) 0.4787(4) 0.0407(17) Uani 1 1 d . . .
H59A H 0.4993 0.5597 0.5241 0.049 Uiso 1 1 calc R . .
C60 C 0.4896(5) 0.5671(2) 0.3974(4) 0.0390(16) Uani 1 1 d . . .
H60A H 0.4615 0.5403 0.3868 0.047 Uiso 1 1 calc R . .
B1 B 0.4354(6) 0.4594(3) 0.2840(5) 0.117(7) Uani 1 1 d D . .
F1 F 0.4561(3) 0.49908(14) 0.2565(3) 0.0552(12) Uani 1 1 d D A .
F2 F 0.3773(6) 0.4656(3) 0.3477(5) 0.071(3) Uiso 0.67 1 d PD A 1
F3 F 0.5085(6) 0.4421(3) 0.3201(7) 0.090(3) Uiso 0.67 1 d PD A 1
F4 F 0.4206(9) 0.4327(4) 0.2180(7) 0.112(4) Uiso 0.67 1 d PD A 1
F2' F 0.4000(9) 0.4633(7) 0.3609(6) 0.14(3) Uiso 0.33 1 d PD A 2
F3' F 0.3753(12) 0.4437(5) 0.2300(10) 0.106(7) Uiso 0.33 1 d PD A 2
F4' F 0.5060(12) 0.4346(5) 0.2901(17) 0.16(9) Uiso 0.33 1 d PD A 2
B2 B 0.0532(7) 0.7715(3) 0.1431(8) 0.083(4) Uani 1 1 d D . .
F5 F -0.0316(3) 0.76244(19) 0.1611(4) 0.0774(17) Uani 1 1 d . . .
F6 F 0.0640(5) 0.7730(3) 0.0573(5) 0.121(3) Uani 1 1 d . . .
F7 F 0.1105(4) 0.7427(2) 0.1769(5) 0.110(3) Uani 1 1 d . . .
F8 F 0.0711(6) 0.8125(3) 0.1709(8) 0.158(4) Uani 1 1 d D . .
B3 B 0.5115(6) 1.0163(3) 0.1804(7) 0.052(2) Uani 1 1 d . . .
F9 F 0.4568(4) 0.98535(16) 0.2131(4) 0.0700(15) Uani 1 1 d . . .
F10 F 0.5782(4) 0.99698(18) 0.1386(5) 0.097(2) Uani 1 1 d . . .
F11 F 0.4616(5) 1.0410(2) 0.1239(5) 0.107(2) Uani 1 1 d . . .
F12 F 0.5406(5) 1.0435(2) 0.2392(5) 0.120(3) Uani 1 1 d . . .
C61 C 0.7553(8) 1.0253(4) 0.0142(7) 0.081(3) Uani 1 1 d . . .
H61A H 0.6970 1.0159 -0.0080 0.097 Uiso 1 1 calc R . .
H61B H 0.7906 1.0330 -0.0347 0.097 Uiso 1 1 calc R . .
Cl1 Cl 0.74289(17) 1.07113(8) 0.07816(17) 0.0682(6) Uani 1 1 d . . .
Cl2 Cl 0.8053(2) 0.98304(9) 0.0684(2) 0.0912(9) Uani 1 1 d . . .
C62 C 0.9225(6) 0.8578(3) 0.2674(6) 0.060(2) Uani 1 1 d . . .
H62A H 0.9405 0.8426 0.2160 0.072 Uiso 1 1 calc R . .
H62B H 0.9674 0.8797 0.2824 0.072 Uiso 1 1 calc R . .
Cl3 Cl 0.91401(14) 0.82106(7) 0.35095(14) 0.0561(5) Uani 1 1 d . . .
Cl4 Cl 0.81945(16) 0.88334(8) 0.24721(15) 0.0685(7) Uani 1 1 d . . .
C63 C -0.0346(17) 0.6675(8) 0.0528(16) 0.195(9) Uiso 1 1 d . . .
H63A H 0.0032 0.6911 0.0753 0.234 Uiso 0.67 1 calc PR B 1
H63B H -0.0299 0.6670 -0.0095 0.234 Uiso 0.67 1 calc PR B 1
H63C H -0.0402 0.6538 -0.0037 0.234 Uiso 0.33 1 d PR B 2
H63D H -0.0102 0.6965 0.0425 0.234 Uiso 0.33 1 d PR B 2
Cl5 Cl -0.1445(3) 0.67837(13) 0.0773(3) 0.1285(15) Uani 1 1 d . C .
Cl6 Cl 0.0041(7) 0.6176(3) 0.0955(4) 0.145(3) Uani 0.67 1 d P C 1
Cl6' Cl 0.0433(9) 0.6430(7) 0.0976(8) 0.132(6) Uani 0.33 1 d P C 2
C64 C 0.1937(15) 0.4529(4) 0.1262(8) 0.51(2) Uani 0.50 1 d PD D 1
H64A H 0.2583 0.4514 0.1261 0.607 Uiso 0.50 1 calc PR D 1
H64B H 0.1751 0.4576 0.1848 0.607 Uiso 0.50 1 calc PR D 1
Cl7 Cl 0.1436(5) 0.4055(2) 0.0795(6) 0.137(4) Uani 0.50 1 d PD D 1
Cl8 Cl 0.1450(8) 0.4996(4) 0.0451(9) 0.250(7) Uani 0.50 1 d P D 1
C65 C 0.1450(8) 0.4996(4) 0.0451(9) 0.250(7) Uani 0.50 1 d PD E 2
H65A H 0.1678 0.4926 -0.0110 0.300 Uiso 0.50 1 calc PR E 2
H65B H 0.0811 0.4947 0.0402 0.300 Uiso 0.50 1 calc PR E 2
Cl7' Cl 0.1937(15) 0.4529(4) 0.1262(8) 0.51(2) Uani 0.50 1 d P E 2
Cl8' Cl 0.1590(7) 0.5560(5) 0.0582(8) 0.218(8) Uani 0.50 1 d PD E 2

loop_
_atom_site_aniso_label
_atom_site_aniso_U_11
_atom_site_aniso_U_22
_atom_site_aniso_U_33
_atom_site_aniso_U_23
_atom_site_aniso_U_13
_atom_site_aniso_U_12
Ni1 0.0296(4) 0.0361(5) 0.0288(4) -0.0037(4) 0.0032(3) -0.0015(3)
Ni2 0.0213(4) 0.0319(5) 0.0238(4) -0.0029(3) 0.0027(3) 0.0002(3)
Ni3 0.0183(4) 0.0300(4) 0.0219(4) -0.0028(3) 0.0024(3) -0.0001(3)
Ni4 0.0204(4) 0.0303(4) 0.0239(4) -0.0023(3) 0.0030(3) -0.0009(3)
Ni5 0.0271(4) 0.0322(5) 0.0286(4) -0.0017(3) 0.0035(3) -0.0018(3)
O1 0.063(4) 0.075(4) 0.044(3) -0.019(3) -0.003(3) 0.016(3)
N1 0.027(3) 0.035(3) 0.036(3) -0.002(2) 0.002(2) 0.003(2)
N2 0.028(3) 0.031(3) 0.024(3) -0.004(2) 0.002(2) 0.004(2)
N3 0.024(3) 0.034(3) 0.024(3) -0.004(2) 0.003(2) 0.004(2)
N4 0.024(3) 0.031(3) 0.028(3) 0.002(2) 0.008(2) -0.004(2)
N5 0.026(3) 0.039(3) 0.035(3) -0.003(3) 0.007(2) -0.008(2)
N6 0.034(3) 0.033(3) 0.036(3) 0.002(3) 0.009(2) -0.001(2)
N7 0.029(3) 0.028(3) 0.026(3) -0.004(2) 0.003(2) 0.000(2)
N8 0.024(3) 0.028(3) 0.026(3) -0.002(2) 0.002(2) -0.003(2)
N9 0.028(3) 0.028(3) 0.029(3) -0.002(2) 0.005(2) 0.001(2)
N10 0.033(3) 0.030(3) 0.030(3) -0.006(2) 0.004(2) -0.001(2)
N11 0.041(3) 0.034(3) 0.030(3) 0.003(2) -0.003(2) 0.005(2)
N12 0.025(3) 0.033(3) 0.028(3) 0.001(2) 0.002(2) 0.001(2)
N13 0.023(3) 0.030(3) 0.028(3) 0.000(2) 0.001(2) 0.001(2)
N14 0.024(3) 0.034(3) 0.028(3) -0.002(2) 0.000(2) 0.000(2)
N15 0.026(3) 0.037(3) 0.028(3) -0.002(2) 0.004(2) -0.005(2)
N16 0.027(3) 0.032(3) 0.033(3) -0.002(2) 0.004(2) -0.002(2)
N17 0.021(2) 0.029(3) 0.033(3) -0.003(2) 0.002(2) 0.000(2)
N18 0.021(2) 0.034(3) 0.026(3) -0.002(2) 0.000(2) 0.002(2)
N19 0.023(3) 0.036(3) 0.025(3) -0.002(2) 0.002(2) 0.001(2)
N20 0.031(3) 0.033(3) 0.027(3) -0.001(2) 0.003(2) 0.003(2)
C1 0.035(4) 0.037(4) 0.053(5) -0.003(3) 0.003(3) 0.000(3)
C2 0.042(4) 0.040(4) 0.060(5) -0.017(4) 0.002(4) -0.004(3)
C3 0.038(4) 0.054(5) 0.038(4) -0.017(4) -0.003(3) -0.005(3)
C4 0.034(4) 0.044(4) 0.030(3) -0.004(3) 0.000(3) 0.005(3)
C5 0.020(3) 0.033(3) 0.034(3) -0.003(3) 0.003(2) 0.006(2)
C6 0.023(3) 0.038(4) 0.023(3) -0.002(3) -0.002(2) 0.001(3)
C7 0.030(3) 0.038(4) 0.030(3) -0.006(3) 0.009(3) 0.005(3)
C8 0.033(3) 0.048(4) 0.030(3) -0.009(3) 0.010(3) 0.002(3)
C9 0.030(3) 0.048(4) 0.033(4) -0.004(3) 0.012(3) -0.003(3)
C10 0.022(3) 0.039(4) 0.023(3) 0.001(3) 0.003(2) -0.002(3)
C11 0.028(3) 0.041(4) 0.028(3) 0.000(3) 0.002(3) -0.002(3)
C12 0.026(3) 0.051(4) 0.047(4) -0.005(4) 0.008(3) -0.003(3)
C13 0.030(4) 0.061(5) 0.068(5) -0.016(4) 0.013(4) -0.010(4)
C14 0.041(5) 0.055(5) 0.086(7) -0.005(5) 0.021(4) -0.019(4)
C15 0.040(4) 0.040(4) 0.067(5) -0.001(4) 0.013(4) -0.007(3)
C16 0.044(4) 0.035(4) 0.041(4) 0.002(3) 0.012(3) -0.003(3)
C17 0.050(4) 0.039(4) 0.041(4) 0.008(3) 0.010(3) 0.007(3)
C18 0.046(4) 0.039(4) 0.033(4) 0.007(3) 0.001(3) -0.002(3)
C19 0.038(4) 0.035(4) 0.034(4) -0.006(3) 0.005(3) 0.000(3)
C20 0.027(3) 0.033(3) 0.028(3) 0.000(3) 0.007(2) -0.007(3)
C21 0.020(3) 0.034(3) 0.027(3) -0.007(3) 0.002(2) -0.002(2)
C22 0.032(3) 0.043(4) 0.027(3) -0.001(3) 0.010(3) 0.005(3)
C23 0.036(4) 0.048(4) 0.027(3) -0.001(3) 0.013(3) 0.003(3)
C24 0.032(3) 0.036(4) 0.034(3) -0.005(3) 0.006(3) 0.006(3)
C25 0.021(3) 0.032(3) 0.028(3) -0.003(3) 0.000(2) 0.001(2)
C26 0.027(3) 0.031(3) 0.024(3) -0.003(3) 0.001(2) 0.002(2)
C27 0.033(4) 0.041(4) 0.043(4) -0.002(3) 0.010(3) 0.003(3)
C28 0.030(4) 0.044(4) 0.050(4) -0.003(4) -0.001(3) 0.006(3)
C29 0.036(4) 0.037(4) 0.042(4) -0.002(3) -0.003(3) 0.011(3)
C30 0.039(4) 0.030(3) 0.036(4) -0.004(3) 0.001(3) 0.002(3)
C31 0.063(5) 0.034(4) 0.043(4) -0.005(3) -0.006(4) 0.007(4)
C32 0.059(5) 0.043(4) 0.047(5) -0.006(4) -0.001(4) 0.015(4)
C33 0.039(4) 0.061(5) 0.043(4) -0.004(4) 0.001(3) 0.023(4)
C34 0.031(4) 0.047(4) 0.041(4) -0.003(3) 0.001(3) 0.008(3)
C35 0.034(3) 0.032(3) 0.024(3) 0.000(3) -0.004(3) 0.006(3)
C36 0.022(3) 0.040(4) 0.021(3) -0.002(3) 0.001(2) 0.001(3)
C37 0.027(3) 0.046(4) 0.032(3) 0.001(3) -0.005(3) 0.008(3)
C38 0.021(3) 0.054(4) 0.040(4) -0.004(3) -0.008(3) -0.001(3)
C39 0.028(3) 0.041(4) 0.046(4) -0.008(3) -0.004(3) -0.005(3)
C40 0.032(3) 0.035(3) 0.022(3) -0.002(3) 0.002(2) -0.005(3)
C41 0.030(3) 0.032(3) 0.032(3) -0.003(3) 0.005(3) -0.002(3)
C42 0.047(4) 0.037(4) 0.031(4) -0.001(3) -0.004(3) -0.004(3)
C43 0.048(4) 0.045(4) 0.043(4) -0.010(4) -0.010(3) -0.003(3)
C44 0.055(5) 0.037(4) 0.043(4) -0.009(3) -0.001(4) -0.009(3)
C45 0.039(4) 0.032(4) 0.046(4) -0.005(3) 0.005(3) -0.002(3)
C46 0.037(4) 0.033(4) 0.038(4) 0.002(3) 0.005(3) -0.002(3)
C47 0.037(4) 0.050(4) 0.045(4) 0.001(4) 0.010(3) -0.010(3)
C48 0.026(3) 0.050(4) 0.042(4) -0.005(3) 0.009(3) -0.001(3)
C49 0.027(3) 0.039(4) 0.034(4) 0.000(3) 0.007(3) -0.001(3)
C50 0.023(3) 0.033(3) 0.029(3) -0.006(3) 0.002(2) -0.004(2)
C51 0.023(3) 0.032(3) 0.031(3) -0.004(3) 0.003(2) -0.001(2)
C52 0.026(3) 0.041(4) 0.032(3) -0.001(3) -0.006(3) -0.003(3)
C53 0.024(3) 0.045(4) 0.033(3) -0.001(3) -0.005(3) 0.000(3)
C54 0.025(3) 0.042(4) 0.030(3) -0.001(3) -0.003(3) 0.005(3)
C55 0.025(3) 0.031(3) 0.027(3) -0.004(3) 0.000(2) 0.004(2)
C56 0.028(3) 0.031(3) 0.026(3) 0.004(3) 0.001(2) 0.006(3)
C57 0.027(3) 0.046(4) 0.033(4) -0.001(3) 0.004(3) 0.003(3)
C58 0.037(4) 0.047(4) 0.026(3) -0.004(3) 0.004(3) 0.005(3)
C59 0.043(4) 0.050(4) 0.030(4) 0.009(3) 0.010(3) 0.004(3)
C60 0.037(4) 0.042(4) 0.038(4) 0.008(3) 0.011(3) 0.000(3)
B1 0.065(9) 0.19(2) 0.094(11) -0.095(13) 0.020(8) -0.031(10)
F1 0.069(3) 0.041(2) 0.057(3) 0.003(2) 0.008(2) -0.014(2)
B2 0.050(6) 0.091(9) 0.109(11) 0.052(8) 0.041(7) 0.007(6)
F5 0.044(3) 0.093(4) 0.097(4) 0.032(3) 0.021(3) 0.011(3)
F6 0.097(5) 0.173(7) 0.098(5) 0.074(5) 0.044(4) 0.066(5)
F7 0.056(3) 0.138(6) 0.138(6) 0.086(5) 0.037(4) 0.046(4)
F8 0.101(6) 0.105(6) 0.273(13) -0.009(7) 0.089(7) -0.015(5)
B3 0.049(5) 0.035(5) 0.074(7) -0.005(5) 0.016(5) 0.000(4)
F9 0.071(3) 0.049(3) 0.091(4) 0.004(3) 0.016(3) -0.013(2)
F10 0.068(4) 0.061(3) 0.167(7) -0.013(4) 0.055(4) 0.005(3)
F11 0.089(5) 0.107(5) 0.127(6) 0.053(5) 0.034(4) 0.025(4)
F12 0.139(7) 0.102(5) 0.120(6) -0.046(5) 0.010(5) -0.059(5)
C61 0.087(8) 0.080(7) 0.075(7) -0.007(6) 0.002(6) 0.004(6)
Cl1 0.0716(15) 0.0589(13) 0.0741(16) 0.0037(12) 0.0046(12) 0.0059(11)
Cl2 0.108(2) 0.0678(17) 0.098(2) -0.0080(15) 0.0034(18) 0.0214(15)
C62 0.052(5) 0.057(5) 0.072(6) 0.003(5) 0.007(4) 0.005(4)
Cl3 0.0550(12) 0.0496(11) 0.0629(13) -0.0040(10) -0.0060(10) 0.0036(9)
Cl4 0.0705(15) 0.0797(16) 0.0542(13) -0.0092(12) -0.0126(11) 0.0296(12)
Cl5 0.155(4) 0.110(3) 0.117(3) 0.026(2) -0.042(3) -0.047(3)
Cl6 0.217(10) 0.140(7) 0.077(4) -0.009(4) -0.002(5) 0.024(6)
Cl6' 0.111(9) 0.214(18) 0.073(7) -0.053(9) 0.037(6) -0.054(10)
C64 1.17(6) 0.145(9) 0.225(13) -0.026(9) 0.37(3) -0.126(19)
Cl7 0.139(6) 0.107(5) 0.173(8) 0.063(5) 0.112(6) 0.047(5)
Cl8 0.265(14) 0.203(11) 0.292(15) -0.074(11) 0.158(12) -0.069(10)
C65 0.265(14) 0.203(11) 0.292(15) -0.074(11) 0.158(12) -0.069(10)
Cl7' 1.17(6) 0.145(9) 0.225(13) -0.026(9) 0.37(3) -0.126(19)
Cl8' 0.126(8) 0.338(18) 0.195(11) 0.172(13) 0.048(7) 0.075(10)

loop_
_atom_type_symbol
_atom_type_description
_atom_type_scat_dispersion_real
_atom_type_scat_dispersion_imag
_atom_type_scat_source
C C 0.0033 0.0016 'International Tables Vol C Tables 4.2.6.8 and 6.1.1.4'
H H 0.0000 0.0000 'International Tables Vol C Tables 4.2.6.8 and 6.1.1.4'
B B 0.0013 0.0007 'International Tables Vol C Tables 4.2.6.8 and 6.1.1.4'
N N 0.0061 0.0033 'International Tables Vol C Tables 4.2.6.8 and 6.1.1.4'
O O 0.0106 0.0060 'International Tables Vol C Tables 4.2.6.8 and 6.1.1.4'
F F 0.0171 0.0103 'International Tables Vol C Tables 4.2.6.8 and 6.1.1.4'
Cl Cl 0.1484 0.1585 'International Tables Vol C Tables 4.2.6.8 and 6.1.1.4'
Ni Ni 0.3393 1.1124 'International Tables Vol C Tables 4.2.6.8 and 6.1.1.4'

loop_
_geom_angle_atom_site_label_1
_geom_angle_atom_site_label_2
_geom_angle_atom_site_label_3
_geom_angle
_geom_angle_site_symmetry_1
_geom_angle_site_symmetry_3
_geom_angle_publ_flag
N6 Ni1 N11 90.1(2) . . ?
N6 Ni1 N1 168.0(2) . . ?
N11 Ni1 N1 87.9(2) . . ?
N6 Ni1 N16 91.6(2) . . ?
N11 Ni1 N16 168.0(2) . . ?
N1 Ni1 N16 88.0(2) . . ?
N6 Ni1 O1 95.1(2) . . ?
N11 Ni1 O1 95.9(2) . . ?
N1 Ni1 O1 96.9(2) . . ?
N16 Ni1 O1 95.8(2) . . ?
N6 Ni1 Ni2 82.53(16) . . ?
N11 Ni1 Ni2 84.50(16) . . ?
N1 Ni1 Ni2 85.54(16) . . ?
N16 Ni1 Ni2 83.92(15) . . ?
O1 Ni1 Ni2 177.58(15) . . ?
N12 Ni2 N17 177.1(2) . . ?
N12 Ni2 N7 91.4(2) . . ?
N17 Ni2 N7 89.4(2) . . ?
N12 Ni2 N2 89.7(2) . . ?
N17 Ni2 N2 89.5(2) . . ?
N7 Ni2 N2 177.2(2) . . ?
N12 Ni2 Ni3 87.94(16) . . ?
N17 Ni2 Ni3 89.29(16) . . ?
N7 Ni2 Ni3 88.81(16) . . ?
N2 Ni2 Ni3 88.61(16) . . ?
N12 Ni2 Ni1 90.99(16) . . ?
N17 Ni2 Ni1 91.76(16) . . ?
N7 Ni2 Ni1 92.53(16) . . ?
N2 Ni2 Ni1 90.08(16) . . ?
Ni3 Ni2 Ni1 178.31(5) . . ?
N8 Ni3 N18 90.6(2) . . ?
N8 Ni3 N13 90.8(2) . . ?
N18 Ni3 N13 178.6(2) . . ?
N8 Ni3 N3 179.7(2) . . ?
N18 Ni3 N3 89.6(2) . . ?
N13 Ni3 N3 89.0(2) . . ?
N8 Ni3 Ni4 90.74(16) . . ?
N18 Ni3 Ni4 90.51(16) . . ?
N13 Ni3 Ni4 89.31(15) . . ?
N3 Ni3 Ni4 89.40(16) . . ?
N8 Ni3 Ni2 90.01(16) . . ?
N18 Ni3 Ni2 89.42(16) . . ?
N13 Ni3 Ni2 90.74(15) . . ?
N3 Ni3 Ni2 89.85(16) . . ?
Ni4 Ni3 Ni2 179.25(5) . . ?
N14 Ni4 N9 89.5(2) . . ?
N14 Ni4 N4 89.3(2) . . ?
N9 Ni4 N4 177.7(2) . . ?
N14 Ni4 N19 178.6(2) . . ?
N9 Ni4 N19 91.2(2) . . ?
N4 Ni4 N19 90.0(2) . . ?
N14 Ni4 Ni3 89.92(16) . . ?
N9 Ni4 Ni3 88.68(16) . . ?
N4 Ni4 Ni3 89.41(16) . . ?
N19 Ni4 Ni3 88.90(16) . . ?
N14 Ni4 Ni5 91.24(16) . . ?
N9 Ni4 Ni5 91.02(16) . . ?
N4 Ni4 Ni5 90.92(16) . . ?
N19 Ni4 Ni5 89.95(16) . . ?
Ni3 Ni4 Ni5 178.80(5) . . ?
N10 Ni5 N20 89.5(2) . . ?
N10 Ni5 N5 173.1(2) . . ?
N20 Ni5 N5 89.4(2) . . ?
N10 Ni5 N15 92.1(2) . . ?
N20 Ni5 N15 173.4(2) . . ?
N5 Ni5 N15 88.2(2) . . ?
N10 Ni5 Ni4 86.24(16) . . ?
N20 Ni5 Ni4 87.29(16) . . ?
N5 Ni5 Ni4 86.93(17) . . ?
N15 Ni5 Ni4 86.44(16) . . ?
N10 Ni5 F1 91.2(2) . . ?
N20 Ni5 F1 93.6(2) . . ?
N5 Ni5 F1 95.6(2) . . ?
N15 Ni5 F1 92.8(2) . . ?
Ni4 Ni5 F1 177.31(12) . . ?
C1 N1 C5 118.7(6) . . ?
C1 N1 Ni1 121.1(5) . . ?
C5 N1 Ni1 120.2(4) . . ?
C6 N2 C5 123.3(5) . . ?
C6 N2 Ni2 118.0(4) . . ?
C5 N2 Ni2 118.8(4) . . ?
C6 N3 C10 122.0(5) . . ?
C6 N3 Ni3 118.5(4) . . ?
C10 N3 Ni3 119.5(4) . . ?
C10 N4 C11 124.0(5) . . ?
C10 N4 Ni4 119.7(4) . . ?
C11 N4 Ni4 116.2(4) . . ?
C15 N5 C11 119.0(6) . . ?
C15 N5 Ni5 118.8(5) . . ?
C11 N5 Ni5 122.0(4) . . ?
C20 N6 C16 118.7(6) . . ?
C20 N6 Ni1 122.6(4) . . ?
C16 N6 Ni1 118.6(5) . . ?
C21 N7 C20 124.8(5) . . ?
C21 N7 Ni2 118.8(4) . . ?
C20 N7 Ni2 116.4(4) . . ?
C21 N8 C25 121.5(5) . . ?
C21 N8 Ni3 119.5(4) . . ?
C25 N8 Ni3 119.0(4) . . ?
C25 N9 C26 124.5(5) . . ?
C25 N9 Ni4 119.6(4) . . ?
C26 N9 Ni4 115.6(4) . . ?
C30 N10 C26 119.2(6) . . ?
C30 N10 Ni5 118.9(5) . . ?
C26 N10 Ni5 121.4(4) . . ?
C31 N11 C35 118.7(6) . . ?
C31 N11 Ni1 119.2(5) . . ?
C35 N11 Ni1 121.3(4) . . ?
C36 N12 C35 122.4(5) . . ?
C36 N12 Ni2 120.6(4) . . ?
C35 N12 Ni2 115.7(4) . . ?
C40 N13 C36 122.2(5) . . ?
C40 N13 Ni3 119.7(4) . . ?
C36 N13 Ni3 117.6(4) . . ?
C41 N14 C40 124.7(5) . . ?
C41 N14 Ni4 118.1(4) . . ?
C40 N14 Ni4 116.8(4) . . ?
C45 N15 C41 120.5(6) . . ?
C45 N15 Ni5 118.9(5) . . ?
C41 N15 Ni5 120.6(4) . . ?
C50 N16 C46 118.5(6) . . ?
C50 N16 Ni1 122.1(4) . . ?
C46 N16 Ni1 119.4(4) . . ?
C50 N17 C51 124.1(5) . . ?
C50 N17 Ni2 118.5(4) . . ?
C51 N17 Ni2 117.4(4) . . ?
C55 N18 C51 122.0(5) . . ?
C55 N18 Ni3 118.7(4) . . ?
C51 N18 Ni3 119.2(4) . . ?
C56 N19 C55 124.4(5) . . ?
C56 N19 Ni4 116.2(4) . . ?
C55 N19 Ni4 119.0(4) . . ?
C56 N20 C60 119.9(6) . . ?
C56 N20 Ni5 120.9(4) . . ?
C60 N20 Ni5 118.9(5) . . ?
N1 C1 C2 123.2(7) . . ?
C1 C2 C3 118.3(7) . . ?
C2 C3 C4 119.6(7) . . ?
C3 C4 C5 120.3(7) . . ?
N1 C5 N2 115.6(6) . . ?
N1 C5 C4 119.8(6) . . ?
N2 C5 C4 124.6(6) . . ?
N3 C6 N2 116.0(5) . . ?
N3 C6 C7 119.2(6) . . ?
N2 C6 C7 124.8(6) . . ?
C8 C7 C6 118.9(6) . . ?
C9 C8 C7 121.7(6) . . ?
C8 C9 C10 118.9(6) . . ?
N4 C10 N3 114.9(5) . . ?
N4 C10 C9 125.8(6) . . ?
N3 C10 C9 119.1(6) . . ?
N5 C11 C12 120.4(6) . . ?
N5 C11 N4 114.8(5) . . ?
C12 C11 N4 124.7(6) . . ?
C13 C12 C11 119.1(7) . . ?
C14 C13 C12 120.5(7) . . ?
C13 C14 C15 118.6(7) . . ?
N5 C15 C14 122.2(7) . . ?
C17 C16 N6 123.6(7) . . ?
C16 C17 C18 118.1(7) . . ?
C19 C18 C17 120.6(7) . . ?
C18 C19 C20 119.4(6) . . ?
N6 C20 N7 115.6(5) . . ?
N6 C20 C19 119.3(6) . . ?
N7 C20 C19 124.9(6) . . ?
N8 C21 N7 115.3(5) . . ?
N8 C21 C22 119.1(6) . . ?
N7 C21 C22 125.5(6) . . ?
C23 C22 C21 118.8(6) . . ?
C24 C23 C22 121.6(6) . . ?
C23 C24 C25 119.3(6) . . ?
N9 C25 N8 114.8(5) . . ?
N9 C25 C24 125.9(6) . . ?
N8 C25 C24 119.3(6) . . ?
N9 C26 N10 115.7(5) . . ?
N9 C26 C27 125.2(6) . . ?
N10 C26 C27 119.1(6) . . ?
C28 C27 C26 120.9(7) . . ?
C29 C28 C27 119.3(7) . . ?
C30 C29 C28 119.5(6) . . ?
N10 C30 C29 121.9(7) . . ?
N11 C31 C32 123.5(8) . . ?
C31 C32 C33 117.9(7) . . ?
C34 C33 C32 119.8(7) . . ?
C33 C34 C35 120.3(7) . . ?
N11 C35 N12 115.0(6) . . ?
N11 C35 C34 119.8(6) . . ?
N12 C35 C34 125.0(6) . . ?
N13 C36 N12 116.0(5) . . ?
N13 C36 C37 118.5(6) . . ?
N12 C36 C37 125.4(6) . . ?
C38 C37 C36 119.1(6) . . ?
C37 C38 C39 121.8(6) . . ?
C38 C39 C40 118.7(6) . . ?
N13 C40 N14 115.0(5) . . ?
N13 C40 C39 119.4(6) . . ?
N14 C40 C39 125.5(6) . . ?
N14 C41 N15 117.0(6) . . ?
N14 C41 C42 124.4(6) . . ?
N15 C41 C42 118.4(6) . . ?
C43 C42 C41 120.4(7) . . ?
C42 C43 C44 120.0(7) . . ?
C45 C44 C43 118.5(7) . . ?
N15 C45 C44 122.2(7) . . ?
C47 C46 N16 123.1(7) . . ?
C46 C47 C48 118.9(7) . . ?
C47 C48 C49 119.4(6) . . ?
C48 C49 C50 119.5(6) . . ?
N16 C50 N17 115.3(5) . . ?
N16 C50 C49 120.5(6) . . ?
N17 C50 C49 124.2(6) . . ?
N18 C51 N17 115.7(5) . . ?
N18 C51 C52 119.0(6) . . ?
N17 C51 C52 125.1(6) . . ?
C53 C52 C51 119.5(6) . . ?
C54 C53 C52 120.7(6) . . ?
C53 C54 C55 118.9(6) . . ?
N18 C55 N19 116.0(5) . . ?
N18 C55 C54 119.6(6) . . ?
N19 C55 C54 124.3(6) . . ?
N20 C56 N19 115.8(5) . . ?
N20 C56 C57 119.1(6) . . ?
N19 C56 C57 124.9(6) . . ?
C58 C57 C56 120.3(7) . . ?
C57 C58 C59 119.7(6) . . ?
C60 C59 C58 118.8(7) . . ?
C59 C60 N20 122.1(7) . . ?
F2' B1 F4' 109.9(9) . . ?
F2' B1 F4 133.6(11) . . ?
F4' B1 F4 79.1(13) . . ?
F2' B1 F3' 108.6(8) . . ?
F4' B1 F3' 112.1(9) . . ?
F4 B1 F3' 35.0(10) . . ?
F2' B1 F3 90.6(10) . . ?
F4' B1 F3 22.8(13) . . ?
F4 B1 F3 101.2(9) . . ?
F3' B1 F3 132.1(12) . . ?
F2' B1 F1 108.3(9) . . ?
F4' B1 F1 110.7(9) . . ?
F4 B1 F1 110.4(9) . . ?
F3' B1 F1 107.1(8) . . ?
F3 B1 F1 107.4(8) . . ?
F2' B1 F2 16.9(4) . . ?
F4' B1 F2 124.9(11) . . ?
F4 B1 F2 123.9(9) . . ?
F3' B1 F2 94.1(9) . . ?
F3 B1 F2 107.1(9) . . ?
F1 B1 F2 105.9(7) . . ?
B1 F1 Ni5 168.9(5) . . ?
F7 B2 F6 108.2(9) . . ?
F7 B2 F5 112.7(8) . . ?
F6 B2 F5 111.3(10) . . ?
F7 B2 F8 111.8(11) . . ?
F6 B2 F8 104.8(9) . . ?
F5 B2 F8 107.7(9) . . ?
F12 B3 F10 112.4(9) . . ?
F12 B3 F11 105.2(8) . . ?
F10 B3 F11 109.4(9) . . ?
F12 B3 F9 111.9(9) . . ?
F10 B3 F9 110.2(7) . . ?
F11 B3 F9 107.4(8) . . ?
Cl2 C61 Cl1 112.7(6) . . ?
Cl3 C62 Cl4 109.5(5) . . ?
Cl6' C63 Cl5 135.0(17) . . ?
Cl6' C63 Cl6 33.6(7) . . ?
Cl5 C63 Cl6 112.7(14) . . ?
Cl7 C64 Cl8 100.5(9) . . ?

loop_
_geom_bond_atom_site_label_1
_geom_bond_atom_site_label_2
_geom_bond_distance
_geom_bond_site_symmetry_2
_geom_bond_publ_flag
Ni1 N6 2.016(6) . ?
Ni1 N11 2.018(6) . ?
Ni1 N1 2.024(6) . ?
Ni1 N16 2.030(5) . ?
Ni1 O1 2.252(7) . ?
Ni1 Ni2 2.3369(12) . ?
Ni2 N12 1.891(5) . ?
Ni2 N17 1.893(5) . ?
Ni2 N7 1.899(5) . ?
Ni2 N2 1.900(5) . ?
Ni2 Ni3 2.2607(11) . ?
Ni3 N8 1.905(5) . ?
Ni3 N18 1.909(5) . ?
Ni3 N13 1.913(5) . ?
Ni3 N3 1.918(5) . ?
Ni3 Ni4 2.2451(11) . ?
Ni4 N14 1.880(5) . ?
Ni4 N9 1.893(5) . ?
Ni4 N4 1.894(5) . ?
Ni4 N19 1.895(5) . ?
Ni4 Ni5 2.2996(11) . ?
Ni5 N10 1.925(5) . ?
Ni5 N20 1.925(5) . ?
Ni5 N5 1.929(5) . ?
Ni5 N15 1.936(5) . ?
Ni5 F1 2.475(4) . ?
N1 C1 1.353(9) . ?
N1 C5 1.358(8) . ?
N2 C6 1.367(8) . ?
N2 C5 1.374(8) . ?
N3 C6 1.367(8) . ?
N3 C10 1.370(8) . ?
N4 C10 1.361(8) . ?
N4 C11 1.395(8) . ?
N5 C15 1.345(9) . ?
N5 C11 1.372(9) . ?
N6 C20 1.350(9) . ?
N6 C16 1.360(9) . ?
N7 C21 1.374(8) . ?
N7 C20 1.380(8) . ?
N8 C21 1.366(8) . ?
N8 C25 1.374(8) . ?
N9 C25 1.371(8) . ?
N9 C26 1.375(8) . ?
N10 C30 1.370(8) . ?
N10 C26 1.378(8) . ?
N11 C31 1.354(9) . ?
N11 C35 1.355(9) . ?
N12 C36 1.368(8) . ?
N12 C35 1.395(8) . ?
N13 C40 1.361(8) . ?
N13 C36 1.365(8) . ?
N14 C41 1.355(8) . ?
N14 C40 1.388(8) . ?
N15 C45 1.358(9) . ?
N15 C41 1.360(8) . ?
N16 C50 1.348(8) . ?
N16 C46 1.368(8) . ?
N17 C50 1.373(8) . ?
N17 C51 1.376(8) . ?
N18 C55 1.355(8) . ?
N18 C51 1.370(8) . ?
N19 C56 1.375(8) . ?
N19 C55 1.377(8) . ?
N20 C56 1.359(8) . ?
N20 C60 1.368(8) . ?
C1 C2 1.371(11) . ?
C2 C3 1.374(11) . ?
C3 C4 1.374(10) . ?
C4 C5 1.397(9) . ?
C6 C7 1.400(9) . ?
C7 C8 1.375(10) . ?
C8 C9 1.375(10) . ?
C9 C10 1.400(9) . ?
C11 C12 1.387(9) . ?
C12 C13 1.373(10) . ?
C13 C14 1.371(12) . ?
C14 C15 1.377(11) . ?
C16 C17 1.341(11) . ?
C17 C18 1.374(10) . ?
C18 C19 1.362(10) . ?
C19 C20 1.414(9) . ?
C21 C22 1.401(8) . ?
C22 C23 1.373(10) . ?
C23 C24 1.370(9) . ?
C24 C25 1.386(9) . ?
C26 C27 1.395(9) . ?
C27 C28 1.378(10) . ?
C28 C29 1.375(11) . ?
C29 C30 1.373(10) . ?
C31 C32 1.365(11) . ?
C32 C33 1.386(12) . ?
C33 C34 1.360(10) . ?
C34 C35 1.403(9) . ?
C36 C37 1.409(8) . ?
C37 C38 1.367(10) . ?
C38 C39 1.370(10) . ?
C39 C40 1.402(9) . ?
C41 C42 1.430(9) . ?
C42 C43 1.364(10) . ?
C43 C44 1.392(11) . ?
C44 C45 1.377(10) . ?
C46 C47 1.360(10) . ?
C47 C48 1.372(10) . ?
C48 C49 1.389(9) . ?
C49 C50 1.403(9) . ?
C51 C52 1.392(8) . ?
C52 C53 1.384(9) . ?
C53 C54 1.383(9) . ?
C54 C55 1.402(8) . ?
C56 C57 1.398(9) . ?
C57 C58 1.375(10) . ?
C58 C59 1.386(10) . ?
C59 C60 1.360(10) . ?
B1 F2' 1.355(9) . ?
B1 F4' 1.328(9) . ?
B1 F4 1.345(9) . ?
B1 F3' 1.323(9) . ?
B1 F3 1.348(9) . ?
B1 F1 1.349(8) . ?
B1 F2 1.383(8) . ?
B2 F7 1.350(13) . ?
B2 F6 1.374(14) . ?
B2 F5 1.370(11) . ?
B2 F8 1.371(9) . ?
B3 F12 1.321(12) . ?
B3 F10 1.376(11) . ?
B3 F11 1.383(12) . ?
B3 F9 1.388(11) . ?
C61 Cl2 1.729(11) . ?
C61 Cl1 1.760(11) . ?
C62 Cl3 1.754(9) . ?
C62 Cl4 1.782(9) . ?
C63 Cl6' 1.56(3) . ?
C63 Cl5 1.77(2) . ?
C63 Cl6 1.78(3) . ?
C64 Cl7 1.807(14) . ?
C64 Cl8 2.056(16) . ?
